data_7108030
loop_
_publ_author_name
'Yukatsu Shichibu'
'Yutaro Kamei'
'Katsuaki Konishi'

_publ_section_title
;
 Unique [core+two] structure and optical property of a dodeca-ligated
 undecagold cluster: critical contribution of the exo gold atoms to the
 electronic structure
;
_journal_name_full Chem.Commun.
_journal_page_first 7559
_journal_paper_doi 10.1039/c2cc30251a
_journal_volume 48
_journal_year 2012
_chemical_formula_sum 'C166 H174 Au11 F18 O5 P12 Sb3'
_chemical_formula_weight 5494.57
_chemical_name_systematic
;
?
;
_space_group_IT_number 15
_symmetry_cell_setting monoclinic
_symmetry_space_group_name_Hall '-C 2yc'
_symmetry_space_group_name_H-M 'C 1 2/c 1'
_atom_sites_solution_hydrogens geom
_atom_sites_solution_primary direct
_atom_sites_solution_secondary difmap
_audit_creation_method SHELXL-97
_cell_angle_alpha 90.00
_cell_angle_beta 102.908(2)
_cell_angle_gamma 90.00
_cell_formula_units_Z 4
_cell_length_a 18.066(2)
_cell_length_b 27.709(4)
_cell_length_c 38.450(5)
_cell_measurement_reflns_used 6732
_cell_measurement_temperature 90
_cell_measurement_theta_max 26.50
_cell_measurement_theta_min 2.17
_cell_volume 18761(4)
_computing_cell_refinement 'APEX2 (Bruker AXS, 2006)'
_computing_data_collection 'APEX2 (Bruker AXS, 2006)'
_computing_data_reduction 'SAINT (Bruker AXS, 2004)'
_computing_molecular_graphics 'XSHEL (Bruker AXS,2002)'
_computing_publication_material 'XCIF (Bruker AXS, 2001)'
_computing_structure_refinement 'SHELXL-97 (Sheldrick, 1997)'
_computing_structure_solution 'SHELXS-97 (Sheldrick, 1997)'
_diffrn_ambient_temperature 90
_diffrn_detector_area_resol_mean 8.333
_diffrn_measured_fraction_theta_full 0.999
_diffrn_measured_fraction_theta_max 0.999
_diffrn_measurement_device_type 'Bruker APEXII CCD area detector'
_diffrn_measurement_method 'phi and omega scans'
_diffrn_radiation_monochromator graphite
_diffrn_radiation_source 'fine-focus sealed tube'
_diffrn_radiation_type MoKa
_diffrn_radiation_wavelength 0.71073
_diffrn_reflns_av_R_equivalents 0.0629
_diffrn_reflns_av_sigmaI/netI 0.0874
_diffrn_reflns_limit_h_max 21
_diffrn_reflns_limit_h_min -22
_diffrn_reflns_limit_k_max 18
_diffrn_reflns_limit_k_min -34
_diffrn_reflns_limit_l_max 41
_diffrn_reflns_limit_l_min -48
_diffrn_reflns_number 49426
_diffrn_reflns_theta_full 26.37
_diffrn_reflns_theta_max 26.37
_diffrn_reflns_theta_min 1.09
_exptl_absorpt_coefficient_mu 9.155
_exptl_absorpt_correction_T_max 0.3605
_exptl_absorpt_correction_T_min 0.2173
_exptl_absorpt_correction_type empirical
_exptl_absorpt_process_details
;
SADABS Sheldrick 1996
;
_exptl_crystal_colour brown
_exptl_crystal_density_diffrn 1.945
_exptl_crystal_density_method 'not measured'
_exptl_crystal_description block
_exptl_crystal_F_000 10296
_exptl_crystal_size_max 0.24
_exptl_crystal_size_mid 0.24
_exptl_crystal_size_min 0.14
_refine_diff_density_max 3.510
_refine_diff_density_min -4.562
_refine_diff_density_rms 0.705
_refine_ls_extinction_method none
_refine_ls_goodness_of_fit_ref 1.152
_refine_ls_hydrogen_treatment constr
_refine_ls_matrix_type full
_refine_ls_number_parameters 1128
_refine_ls_number_reflns 19177
_refine_ls_number_restraints 1311
_refine_ls_restrained_S_all 1.126
_refine_ls_R_factor_all 0.0996
_refine_ls_R_factor_gt 0.0571
_refine_ls_shift/su_max 0.002
_refine_ls_shift/su_mean 0.000
_refine_ls_structure_factor_coef Fsqd
_refine_ls_weighting_details 'calc w=1/[s^2^(Fo^2^)+(0.0766P)^2^+373.7140P] where P=(Fo^2^+2Fc^2^)/3'
_refine_ls_weighting_scheme calc
_refine_ls_wR_factor_gt 0.1491
_refine_ls_wR_factor_ref 0.1794
_reflns_number_gt 13077
_reflns_number_total 19177
_reflns_threshold_expression >2sigma(I)
_cod_data_source_file c2cc30251a.txt
_cod_data_source_block exp348
_cod_original_cell_volume 18762(4)
_cod_original_sg_symbol_H-M 'C2/c '
_cod_database_code 7108030

loop_
_symmetry_equiv_pos_as_xyz
'x, y, z'
'-x, y, -z+1/2'
'x+1/2, y+1/2, z'
'-x+1/2, y+1/2, -z+1/2'
'-x, -y, -z'
'x, -y, z-1/2'
'-x+1/2, -y+1/2, -z'
'x+1/2, -y+1/2, z-1/2'

loop_
_atom_site_label
_atom_site_type_symbol
_atom_site_fract_x
_atom_site_fract_y
_atom_site_fract_z
_atom_site_U_iso_or_equiv
_atom_site_adp_type
_atom_site_occupancy
_atom_site_symmetry_multiplicity
_atom_site_calc_flag
_atom_site_refinement_flags
_atom_site_disorder_assembly
_atom_site_disorder_group
C1J C 1.1423(5) 0.2908(5) 0.1965(3) 0.039(3) Uani 1 1 d GU A 1
C2J C 1.1847(6) 0.3044(4) 0.2298(3) 0.047(3) Uani 1 1 d GU A 1
H2J H 1.1611 0.3209 0.2460 0.056 Uiso 1 1 calc R A 1
C3J C 1.2618(6) 0.2938(5) 0.2393(3) 0.053(4) Uani 1 1 d GU A 1
H3J H 1.2908 0.3031 0.2621 0.064 Uiso 1 1 calc R A 1
C4J C 1.2964(5) 0.2696(5) 0.2155(3) 0.051(4) Uani 1 1 d GU A 1
H4J H 1.3491 0.2623 0.2221 0.061 Uiso 1 1 calc R A 1
C5J C 1.2540(6) 0.2560(5) 0.1822(3) 0.057(4) Uani 1 1 d GU A 1
H5J H 1.2776 0.2395 0.1660 0.068 Uiso 1 1 calc R A 1
C6J C 1.1769(6) 0.2666(5) 0.1727(3) 0.052(4) Uani 1 1 d GU A 1
H6J H 1.1479 0.2574 0.1499 0.062 Uiso 1 1 calc R A 1
Au1 Au 0.94266(3) 0.45196(2) 0.117395(15) 0.02130(14) Uani 1 1 d U A 1
Au2 Au 1.04392(3) 0.46364(2) 0.184350(15) 0.01905(13) Uani 1 1 d U A 1
Au3 Au 0.90056(3) 0.44424(2) 0.182355(15) 0.01868(13) Uani 1 1 d U A 1
Au4 Au 1.01090(3) 0.37121(2) 0.215793(15) 0.01987(14) Uani 1 1 d U . 1
Au5 Au 0.95724(3) 0.53638(2) 0.215824(15) 0.01968(13) Uani 1 1 d U . 1
Au6 Au 1.0000 0.45369(3) 0.2500 0.01661(17) Uani 1 2 d SU . 1
C1A C 0.8499(9) 0.5391(6) 0.0564(4) 0.029(3) Uani 1 1 d U A 1
C2A C 0.8007(9) 0.5011(6) 0.0429(5) 0.034(3) Uani 1 1 d U A 1
H2A H 0.8130 0.4691 0.0512 0.041 Uiso 1 1 calc R A 1
C3A C 0.7363(9) 0.5092(6) 0.0184(5) 0.036(3) Uani 1 1 d U A 1
H3A H 0.7051 0.4826 0.0090 0.043 Uiso 1 1 calc R A 1
C4A C 0.7139(10) 0.5550(6) 0.0062(5) 0.037(3) Uani 1 1 d U A 1
H4A H 0.6677 0.5599 -0.0109 0.044 Uiso 1 1 calc R A 1
C5A C 0.7602(10) 0.5936(7) 0.0195(5) 0.038(3) Uani 1 1 d U A 1
H5A H 0.7456 0.6253 0.0115 0.046 Uiso 1 1 calc R A 1
C6A C 0.8300(9) 0.5862(6) 0.0452(5) 0.035(3) Uani 1 1 d U A 1
H6A H 0.8618 0.6127 0.0544 0.042 Uiso 1 1 calc R A 1
C1B C 1.0158(9) 0.5349(6) 0.0697(4) 0.027(3) Uani 1 1 d U A 1
C2B C 1.0092(10) 0.5451(6) 0.0341(5) 0.038(3) Uani 1 1 d U A 1
H2B H 0.9609 0.5516 0.0191 0.045 Uiso 1 1 calc R A 1
C3B C 1.0741(10) 0.5459(7) 0.0204(5) 0.041(3) Uani 1 1 d U A 1
H3B H 1.0695 0.5510 -0.0044 0.049 Uiso 1 1 calc R A 1
C4B C 1.1458(10) 0.5393(7) 0.0425(5) 0.042(3) Uani 1 1 d U A 1
H4B H 1.1900 0.5430 0.0332 0.050 Uiso 1 1 calc R A 1
C5B C 1.1520(10) 0.5275(6) 0.0776(5) 0.039(3) Uani 1 1 d U A 1
H5B H 1.2005 0.5212 0.0925 0.047 Uiso 1 1 calc R A 1
C6B C 1.0878(9) 0.5247(6) 0.0915(5) 0.035(3) Uani 1 1 d U A 1
H6B H 1.0921 0.5158 0.1157 0.042 Uiso 1 1 calc R A 1
C1C C 0.8327(10) 0.3704(6) 0.0641(5) 0.039(3) Uani 1 1 d U A 1
C2C C 0.7711(10) 0.3726(7) 0.0817(5) 0.045(3) Uani 1 1 d U A 1
H2C H 0.7817 0.3755 0.1070 0.054 Uiso 1 1 calc R A 1
C3C C 0.6958(11) 0.3706(7) 0.0629(6) 0.052(4) Uani 1 1 d U A 1
H3C H 0.6558 0.3698 0.0753 0.063 Uiso 1 1 calc R A 1
C4C C 0.6793(11) 0.3697(7) 0.0253(6) 0.051(4) Uani 1 1 d U A 1
H4C H 0.6281 0.3705 0.0122 0.061 Uiso 1 1 calc R A 1
C5C C 0.7359(11) 0.3676(7) 0.0083(6) 0.047(4) Uani 1 1 d U A 1
H5C H 0.7247 0.3657 -0.0171 0.056 Uiso 1 1 calc R A 1
C6C C 0.8118(11) 0.3681(7) 0.0272(5) 0.043(3) Uani 1 1 d U A 1
H6C H 0.8507 0.3668 0.0142 0.051 Uiso 1 1 calc R A 1
C1D C 0.9888(9) 0.3640(6) 0.0606(4) 0.032(3) Uani 1 1 d U A 1
C2D C 0.9867(10) 0.3186(6) 0.0441(5) 0.039(3) Uani 1 1 d U A 1
H2D H 0.9494 0.2952 0.0459 0.047 Uiso 1 1 calc R A 1
C3D C 1.0428(11) 0.3098(7) 0.0249(5) 0.044(3) Uani 1 1 d U A 1
H3D H 1.0419 0.2795 0.0133 0.052 Uiso 1 1 calc R A 1
C4D C 1.0974(10) 0.3410(6) 0.0219(5) 0.040(3) Uani 1 1 d U A 1
H4D H 1.1357 0.3320 0.0098 0.048 Uiso 1 1 calc R A 1
C5D C 1.0973(10) 0.3873(6) 0.0370(5) 0.038(3) Uani 1 1 d U A 1
H5D H 1.1323 0.4113 0.0332 0.045 Uiso 1 1 calc R A 1
C6D C 1.0441(9) 0.3973(6) 0.0579(4) 0.031(3) Uani 1 1 d U A 1
H6D H 1.0464 0.4272 0.0702 0.037 Uiso 1 1 calc R A 1
C1E C 1.2287(9) 0.4368(6) 0.1769(5) 0.035(3) Uani 1 1 d U A 1
C2E C 1.1890(10) 0.4112(6) 0.1464(5) 0.038(3) Uani 1 1 d U A 1
H2E H 1.1357 0.4150 0.1382 0.045 Uiso 1 1 calc R A 1
C3E C 1.2277(11) 0.3818(7) 0.1295(6) 0.049(4) Uani 1 1 d U A 1
H3E H 1.2038 0.3676 0.1074 0.059 Uiso 1 1 calc R A 1
C4E C 1.3035(11) 0.3721(8) 0.1448(6) 0.056(4) Uani 1 1 d U A 1
H4E H 1.3279 0.3471 0.1347 0.067 Uiso 1 1 calc R A 1
C5E C 1.3431(12) 0.3954(8) 0.1722(6) 0.055(4) Uani 1 1 d U A 1
H5E H 1.3961 0.3899 0.1800 0.066 Uiso 1 1 calc R A 1
C6E C 1.3053(11) 0.4293(7) 0.1903(6) 0.050(4) Uani 1 1 d U A 1
H6E H 1.3320 0.4461 0.2108 0.060 Uiso 1 1 calc R A 1
C1F C 1.1969(10) 0.5385(6) 0.1813(5) 0.038(3) Uani 1 1 d U A 1
C2F C 1.2631(11) 0.5467(7) 0.1702(5) 0.046(3) Uani 1 1 d U A 1
H2F H 1.3000 0.5218 0.1720 0.055 Uiso 1 1 calc R A 1
C3F C 1.2758(12) 0.5910(8) 0.1564(6) 0.055(4) Uani 1 1 d U A 1
H3F H 1.3208 0.5961 0.1480 0.066 Uiso 1 1 calc R A 1
C4F C 1.2251(12) 0.6275(8) 0.1546(5) 0.053(4) Uani 1 1 d U A 1
H4F H 1.2362 0.6581 0.1460 0.063 Uiso 1 1 calc R A 1
C5F C 1.1584(11) 0.6208(7) 0.1650(5) 0.049(4) Uani 1 1 d U A 1
H5F H 1.1220 0.6461 0.1626 0.058 Uiso 1 1 calc R A 1
C6F C 1.1443(10) 0.5760(6) 0.1793(5) 0.041(3) Uani 1 1 d U A 1
H6F H 1.0992 0.5711 0.1876 0.049 Uiso 1 1 calc R A 1
C1G C 0.7410(10) 0.3729(7) 0.1750(5) 0.038(3) Uani 1 1 d U A 1
C2G C 0.6631(11) 0.3654(7) 0.1595(5) 0.048(4) Uani 1 1 d U A 1
H2G H 0.6289 0.3919 0.1567 0.058 Uiso 1 1 calc R A 1
C3G C 0.6363(12) 0.3201(8) 0.1482(6) 0.056(4) Uani 1 1 d U A 1
H3G H 0.5835 0.3154 0.1389 0.068 Uiso 1 1 calc R A 1
C4G C 0.6826(12) 0.2835(8) 0.1503(6) 0.060(4) Uani 1 1 d U A 1
H4G H 0.6626 0.2531 0.1414 0.072 Uiso 1 1 calc R A 1
C5G C 0.7631(12) 0.2873(8) 0.1657(6) 0.055(4) Uani 1 1 d U A 1
H5G H 0.7961 0.2603 0.1673 0.066 Uiso 1 1 calc R A 1
C6G C 0.7898(11) 0.3334(7) 0.1783(5) 0.041(3) Uani 1 1 d U A 1
H6G H 0.8421 0.3376 0.1892 0.050 Uiso 1 1 calc R A 1
C1H C 0.7083(9) 0.4735(6) 0.1633(5) 0.033(3) Uani 1 1 d U A 1
C2H C 0.7177(9) 0.4867(6) 0.1310(5) 0.034(3) Uani 1 1 d U A 1
H2H H 0.7621 0.4765 0.1237 0.040 Uiso 1 1 calc R A 1
C3H C 0.6663(10) 0.5141(7) 0.1084(5) 0.042(3) Uani 1 1 d U A 1
H3H H 0.6742 0.5235 0.0858 0.050 Uiso 1 1 calc R A 1
C4H C 0.6003(10) 0.5279(7) 0.1200(5) 0.046(3) Uani 1 1 d U A 1
H4H H 0.5623 0.5462 0.1044 0.056 Uiso 1 1 calc R A 1
C5H C 0.5901(10) 0.5157(7) 0.1530(5) 0.046(3) Uani 1 1 d U A 1
H5H H 0.5461 0.5259 0.1606 0.055 Uiso 1 1 calc R A 1
C6H C 0.6444(10) 0.4884(7) 0.1749(5) 0.041(3) Uani 1 1 d U A 1
H6H H 0.6384 0.4797 0.1980 0.049 Uiso 1 1 calc R A 1
C1I C 0.9906(10) 0.2518(6) 0.1887(5) 0.034(3) Uani 1 1 d U A 1
C2I C 0.9423(10) 0.2505(7) 0.2138(5) 0.046(3) Uani 1 1 d U A 1
H2I H 0.9351 0.2791 0.2262 0.055 Uiso 1 1 calc R A 1
C3I C 0.9064(11) 0.2087(7) 0.2202(6) 0.049(4) Uani 1 1 d U A 1
H3I H 0.8723 0.2091 0.2357 0.059 Uiso 1 1 calc R A 1
C4I C 0.9193(11) 0.1690(7) 0.2049(6) 0.050(4) Uani 1 1 d U A 1
H4I H 0.8991 0.1397 0.2118 0.060 Uiso 1 1 calc R A 1
C5I C 0.9602(10) 0.1675(7) 0.1796(5) 0.046(3) Uani 1 1 d U A 1
H5I H 0.9630 0.1382 0.1671 0.055 Uiso 1 1 calc R A 1
C6I C 0.9993(10) 0.2087(6) 0.1715(5) 0.041(3) Uani 1 1 d U A 1
H6I H 1.0305 0.2071 0.1546 0.049 Uiso 1 1 calc R A 1
C1K C 0.9453(10) 0.6565(6) 0.1863(5) 0.039(3) Uani 1 1 d U A 1
C2K C 1.0147(11) 0.6571(7) 0.2107(6) 0.048(4) Uani 1 1 d U A 1
H2K H 1.0334 0.6293 0.2244 0.057 Uiso 1 1 calc R A 1
C3K C 1.0569(13) 0.7009(8) 0.2143(6) 0.061(4) Uani 1 1 d U A 1
H3K H 1.1043 0.7034 0.2310 0.074 Uiso 1 1 calc R A 1
C4K C 1.0274(13) 0.7398(8) 0.1931(6) 0.061(4) Uani 1 1 d U A 1
H4K H 1.0552 0.7692 0.1953 0.073 Uiso 1 1 calc R A 1
C5K C 0.9625(12) 0.7371(7) 0.1701(6) 0.054(4) Uani 1 1 d U A 1
H5K H 0.9431 0.7652 0.1570 0.065 Uiso 1 1 calc R A 1
C6K C 0.9199(11) 0.6939(7) 0.1640(6) 0.046(3) Uani 1 1 d U A 1
H6K H 0.8759 0.6912 0.1452 0.055 Uiso 1 1 calc R A 1
C1L C 0.8028(10) 0.6115(6) 0.1935(5) 0.037(3) Uani 1 1 d U A 1
C2L C 0.7373(11) 0.6221(7) 0.1684(6) 0.048(3) Uani 1 1 d U A 1
H2L H 0.7402 0.6248 0.1441 0.058 Uiso 1 1 calc R A 1
C3L C 0.6668(11) 0.6291(7) 0.1771(6) 0.048(4) Uani 1 1 d U A 1
H3L H 0.6213 0.6321 0.1593 0.058 Uiso 1 1 calc R A 1
C4L C 0.6668(11) 0.6314(7) 0.2134(5) 0.047(3) Uani 1 1 d U A 1
H4L H 0.6213 0.6396 0.2205 0.056 Uiso 1 1 calc R A 1
C5L C 0.7321(10) 0.6218(7) 0.2393(5) 0.042(3) Uani 1 1 d U A 1
H5L H 0.7319 0.6222 0.2640 0.050 Uiso 1 1 calc R A 1
C6L C 0.7980(10) 0.6115(6) 0.2274(5) 0.041(3) Uani 1 1 d U A 1
H6L H 0.8426 0.6040 0.2449 0.049 Uiso 1 1 calc R A 1
C1XX C 0.9419(8) 0.5796(6) 0.1197(4) 0.027(3) Uani 1 1 d U A 1
H1X1 H 0.9868 0.5759 0.1397 0.032 Uiso 1 1 calc R A 1
H1X2 H 0.9492 0.6091 0.1063 0.032 Uiso 1 1 calc R A 1
C2XX C 0.8703(9) 0.5853(6) 0.1347(4) 0.029(3) Uani 1 1 d U A 1
H2X1 H 0.8402 0.5552 0.1303 0.035 Uiso 1 1 calc R A 1
H2X2 H 0.8388 0.6118 0.1218 0.035 Uiso 1 1 calc R A 1
C1YY C 0.9388(9) 0.3239(6) 0.1194(4) 0.030(3) Uani 1 1 d U A 1
H1Y1 H 0.9114 0.3288 0.1387 0.036 Uiso 1 1 calc R A 1
H1Y2 H 0.9174 0.2949 0.1057 0.036 Uiso 1 1 calc R A 1
C2YY C 1.0230(9) 0.3161(6) 0.1354(4) 0.030(3) Uani 1 1 d U A 1
H2Y1 H 1.0519 0.3446 0.1303 0.036 Uiso 1 1 calc R A 1
H2Y2 H 1.0410 0.2876 0.1241 0.036 Uiso 1 1 calc R A 1
C1ZZ C 1.2159(9) 0.4825(6) 0.2446(4) 0.033(4) Uani 1 1 d U . 1
H1Z1 H 1.2652 0.4995 0.2480 0.039 Uiso 1 1 calc R . 1
H1Z2 H 1.1825 0.5020 0.2563 0.039 Uiso 1 1 calc R . 1
C2ZZ C 0.7707(9) 0.4327(6) 0.2364(4) 0.031(4) Uani 1 1 d U . 1
H2Z1 H 0.7194 0.4212 0.2376 0.037 Uiso 1 1 calc R . 1
H2Z2 H 0.8079 0.4095 0.2499 0.037 Uiso 1 1 calc R . 1
P1A P 0.9353(2) 0.52789(14) 0.09051(11) 0.0237(8) Uani 1 1 d U A 1
P1B P 0.9255(2) 0.37641(14) 0.08999(11) 0.0250(9) Uani 1 1 d U A 1
P2 P 1.1737(2) 0.47955(16) 0.19726(11) 0.0263(9) Uani 1 1 d U A 1
P3 P 0.7782(2) 0.43165(16) 0.18924(11) 0.0282(9) Uani 1 1 d U A 1
P4 P 1.0417(2) 0.30674(13) 0.18410(10) 0.0218(8) Uani 1 1 d U A 1
P5 P 0.8923(2) 0.59828(14) 0.18185(11) 0.0218(8) Uani 1 1 d U A 1
Sb1A Sb 1.0000 0.01879(5) 0.2500 0.0299(4) Uani 1 2 d SDU . 1
F1A F 0.9007(9) 0.0332(10) 0.2491(7) 0.055(6) Uani 0.50 1 d PDU B 1
F2A F 1.0126(15) 0.0741(7) 0.2265(8) 0.074(7) Uani 0.50 1 d PDU C 1
F3A F 0.9693(13) -0.0122(9) 0.2075(5) 0.063(6) Uani 0.50 1 d PDU D 1
F1D F 0.8999(9) 0.0005(10) 0.2473(7) 0.055(6) Uani 0.50 1 d PDU E 1
F2D F 0.9763(13) 0.0486(9) 0.2055(5) 0.058(6) Uani 0.50 1 d PDU F 1
F3D F 1.0172(16) -0.0375(7) 0.2264(7) 0.073(7) Uani 0.50 1 d PDU G 1
Sb1B Sb 0.26529(17) 0.24299(10) 0.06460(7) 0.0574(9) Uani 0.534(3) 1 d PDU H 1
F1B F 0.2712(14) 0.3008(6) 0.0423(6) 0.078(7) Uani 0.534(3) 1 d PDU H 1
F2B F 0.2678(11) 0.1860(5) 0.0892(5) 0.051(5) Uani 0.534(3) 1 d PDU H 1
F3B F 0.1932(12) 0.2660(9) 0.0871(6) 0.075(7) Uani 0.534(3) 1 d PDU H 1
F4B F 0.1915(11) 0.2177(9) 0.0288(6) 0.080(8) Uani 0.534(3) 1 d PDU H 1
F5B F 0.3414(11) 0.2181(8) 0.0456(6) 0.071(7) Uani 0.534(3) 1 d PDU H 1
F6B F 0.3379(11) 0.2682(8) 0.1009(5) 0.075(7) Uani 0.534(3) 1 d PDU H 1
Sb1C Sb 0.0334(2) 0.16241(11) 0.06415(9) 0.0690(13) Uani 0.466(3) 1 d PDU H 2
F1C F 0.0642(15) 0.2151(7) 0.0910(7) 0.071(8) Uani 0.466(3) 1 d PDU H 2
F2C F 0.005(2) 0.1096(9) 0.0371(9) 0.115(12) Uani 0.466(3) 1 d PDU H 2
F3C F -0.0045(16) 0.1378(10) 0.1000(6) 0.081(9) Uani 0.466(3) 1 d PDU H 2
F4C F 0.1234(11) 0.1335(10) 0.0818(7) 0.075(8) Uani 0.466(3) 1 d PDU H 2
F5C F 0.076(2) 0.1871(14) 0.0298(8) 0.133(14) Uani 0.466(3) 1 d PDU H 2
F6C F -0.0617(12) 0.1860(14) 0.0517(12) 0.133(14) Uani 0.466(3) 1 d PDU H 2
O1Q O 0.8393(14) 0.2346(14) 0.0424(10) 0.127(14) Uani 0.596(16) 1 d PDU I 1
H1Q H 0.8356 0.2535 0.0251 0.191 Uiso 0.596(16) 1 calc PRD I 1
C1Q C 0.7731(15) 0.2373(13) 0.0558(7) 0.052(8) Uani 0.596(16) 1 d PDU I 1
H1Q1 H 0.7717 0.2694 0.0669 0.063 Uiso 0.596(16) 1 calc PR I 1
H1Q2 H 0.7768 0.2129 0.0749 0.063 Uiso 0.596(16) 1 calc PR I 1
C2Q C 0.6976(14) 0.2297(13) 0.0285(9) 0.059(8) Uani 0.596(16) 1 d PDU I 1
H2Q1 H 0.7026 0.2412 0.0050 0.089 Uiso 0.596(16) 1 calc PR I 1
H2Q2 H 0.6573 0.2478 0.0360 0.089 Uiso 0.596(16) 1 calc PR I 1
H2Q3 H 0.6848 0.1953 0.0271 0.089 Uiso 0.596(16) 1 calc PR I 1
O1S O 0.476(2) 0.2869(12) 0.0908(10) 0.066(11) Uani 0.404(16) 1 d PDU I 2
H1S H 0.4296 0.2811 0.0876 0.099 Uiso 0.404(16) 1 calc PRD I 2
C1S C 0.490(3) 0.3144(16) 0.0616(13) 0.076(14) Uani 0.404(16) 1 d PDU I 2
H1S1 H 0.4772 0.2943 0.0397 0.091 Uiso 0.404(16) 1 calc PR I 2
H1S2 H 0.5447 0.3221 0.0661 0.091 Uiso 0.404(16) 1 calc PR I 2
C2S C 0.445(3) 0.3617(15) 0.0547(14) 0.072(14) Uani 0.404(16) 1 d PDU I 2
H2S1 H 0.3903 0.3546 0.0504 0.107 Uiso 0.404(16) 1 calc PR I 2
H2S2 H 0.4557 0.3779 0.0338 0.107 Uiso 0.404(16) 1 calc PR I 2
H2S3 H 0.4593 0.3827 0.0756 0.107 Uiso 0.404(16) 1 calc PR I 2
O1R O 0.369(2) 0.5032(12) 0.0963(10) 0.059(11) Uani 0.379(19) 1 d PDU J 1
H1R H 0.4127 0.4908 0.0998 0.089 Uiso 0.379(19) 1 calc PRD J 1
C1R C 0.374(3) 0.5533(12) 0.0883(13) 0.054(12) Uani 0.379(19) 1 d PDU J 1
H1R1 H 0.4035 0.5698 0.1098 0.064 Uiso 0.379(19) 1 calc PR J 1
H1R2 H 0.3222 0.5670 0.0830 0.064 Uiso 0.379(19) 1 calc PR J 1
C2R C 0.410(3) 0.5644(17) 0.0572(13) 0.063(13) Uani 0.379(19) 1 d PDU J 1
H2R1 H 0.4538 0.5429 0.0581 0.095 Uiso 0.379(19) 1 calc PR J 1
H2R2 H 0.4276 0.5980 0.0588 0.095 Uiso 0.379(19) 1 calc PR J 1
H2R3 H 0.3730 0.5595 0.0347 0.095 Uiso 0.379(19) 1 calc PR J 1
O1T O 0.552(3) 0.2061(19) 0.1011(12) 0.20(2) Uani 0.621(19) 1 d PDU J 2
H1T H 0.5545 0.2349 0.0945 0.305 Uiso 0.621(19) 1 calc PRD J 2
C1T C 0.551(2) 0.1749(17) 0.0717(13) 0.109(15) Uani 0.621(19) 1 d PDU J 2
H1T1 H 0.5023 0.1798 0.0541 0.131 Uiso 0.621(19) 1 calc PR J 2
H1T2 H 0.5517 0.1411 0.0801 0.131 Uiso 0.621(19) 1 calc PR J 2
C2T C 0.616(3) 0.182(2) 0.0527(13) 0.131(16) Uani 0.621(19) 1 d PDU J 2
H2T1 H 0.6148 0.2146 0.0432 0.197 Uiso 0.621(19) 1 calc PR J 2
H2T2 H 0.6108 0.1585 0.0330 0.197 Uiso 0.621(19) 1 calc PR J 2
H2T3 H 0.6647 0.1763 0.0696 0.197 Uiso 0.621(19) 1 calc PR J 2
O1P O 0.475(3) 0.361(2) 0.2732(15) 0.129(19) Uani 0.50 1 d PDU K -1
H1P H 0.4672 0.3390 0.2871 0.193 Uiso 0.50 1 calc PR K -1
C1P C 0.493(2) 0.3396(12) 0.2426(11) 0.056(10) Uani 0.50 1 d PDU K -1
H1P1 H 0.4471 0.3409 0.2228 0.068 Uiso 0.50 1 calc PR K -1
H1P2 H 0.5054 0.3052 0.2476 0.068 Uiso 0.50 1 calc PR K -1
C2P C 0.559(2) 0.364(2) 0.2303(14) 0.062(10) Uani 0.50 1 d PDU K -1
H2P1 H 0.5765 0.3919 0.2454 0.093 Uiso 0.50 1 calc PR K -1
H2P2 H 0.5420 0.3743 0.2054 0.093 Uiso 0.50 1 calc PR K -1
H2P3 H 0.6009 0.3408 0.2321 0.093 Uiso 0.50 1 calc PR K -1

loop_
_atom_site_aniso_label
_atom_site_aniso_U_11
_atom_site_aniso_U_22
_atom_site_aniso_U_33
_atom_site_aniso_U_23
_atom_site_aniso_U_13
_atom_site_aniso_U_12
C1J 0.038(5) 0.042(6) 0.037(6) 0.001(5) 0.009(5) 0.010(5)
C2J 0.044(6) 0.054(6) 0.042(6) 0.001(5) 0.009(5) 0.006(5)
C3J 0.048(6) 0.062(6) 0.048(6) 0.003(5) 0.007(5) 0.007(5)
C4J 0.044(6) 0.059(6) 0.048(6) -0.002(5) 0.007(5) 0.008(5)
C5J 0.049(6) 0.065(6) 0.054(6) -0.006(6) 0.007(5) 0.011(5)
C6J 0.045(6) 0.061(6) 0.048(6) -0.007(5) 0.006(5) 0.012(5)
Au1 0.0244(3) 0.0238(3) 0.0153(3) -0.0002(2) 0.0036(2) -0.0004(2)
Au2 0.0180(3) 0.0238(3) 0.0153(3) 0.0020(2) 0.0035(2) -0.0014(2)
Au3 0.0175(3) 0.0231(3) 0.0148(3) -0.0006(2) 0.0023(2) -0.0018(2)
Au4 0.0244(3) 0.0186(3) 0.0169(3) -0.0020(2) 0.0053(2) -0.0012(2)
Au5 0.0214(3) 0.0186(3) 0.0180(3) 0.0021(2) 0.0023(2) 0.0013(2)
Au6 0.0187(4) 0.0173(4) 0.0134(4) 0.000 0.0027(3) 0.000
C1A 0.028(5) 0.033(5) 0.027(5) 0.009(5) 0.007(5) 0.004(5)
C2A 0.034(5) 0.036(5) 0.030(6) 0.003(5) 0.003(5) 0.005(5)
C3A 0.036(5) 0.038(6) 0.031(6) 0.001(5) 0.002(5) 0.005(5)
C4A 0.036(5) 0.044(6) 0.029(6) 0.002(5) 0.004(5) 0.006(5)
C5A 0.041(6) 0.042(6) 0.031(6) 0.007(5) 0.005(5) 0.008(5)
C6A 0.037(5) 0.036(6) 0.031(6) 0.011(5) 0.006(5) 0.005(5)
C1B 0.029(5) 0.032(5) 0.020(5) 0.004(5) 0.007(4) 0.004(5)
C2B 0.037(5) 0.044(6) 0.032(6) 0.005(5) 0.009(5) 0.007(5)
C3B 0.040(5) 0.050(6) 0.033(6) 0.003(5) 0.011(5) 0.012(5)
C4B 0.040(5) 0.054(6) 0.034(6) 0.005(5) 0.012(5) 0.006(5)
C5B 0.037(5) 0.047(6) 0.034(6) 0.003(5) 0.008(5) 0.003(5)
C6B 0.034(5) 0.040(6) 0.030(6) 0.003(5) 0.004(5) 0.005(5)
C1C 0.042(6) 0.041(6) 0.029(6) -0.001(5) 0.000(5) -0.002(5)
C2C 0.046(6) 0.052(6) 0.035(6) 0.001(5) 0.004(5) -0.001(5)
C3C 0.047(6) 0.060(6) 0.047(6) 0.005(5) 0.003(5) -0.006(5)
C4C 0.046(6) 0.051(6) 0.050(6) 0.003(5) -0.001(5) -0.003(5)
C5C 0.051(6) 0.043(6) 0.042(6) 0.003(5) 0.002(5) -0.002(5)
C6C 0.047(6) 0.044(6) 0.036(6) 0.004(5) 0.008(5) -0.002(5)
C1D 0.042(5) 0.030(5) 0.025(5) 0.000(5) 0.010(5) 0.003(5)
C2D 0.050(6) 0.038(6) 0.030(6) 0.001(5) 0.012(5) 0.001(5)
C3D 0.054(6) 0.041(6) 0.037(6) -0.003(5) 0.012(5) 0.005(5)
C4D 0.046(6) 0.039(6) 0.036(6) 0.002(5) 0.013(5) 0.009(5)
C5D 0.042(5) 0.035(6) 0.037(6) 0.006(5) 0.011(5) 0.003(5)
C6D 0.038(5) 0.029(5) 0.027(5) 0.000(5) 0.010(5) 0.006(5)
C1E 0.026(5) 0.045(6) 0.036(6) 0.006(5) 0.014(5) 0.003(5)
C2E 0.032(5) 0.041(6) 0.039(6) 0.003(5) 0.007(5) 0.003(5)
C3E 0.046(6) 0.051(6) 0.049(6) -0.005(5) 0.005(5) 0.009(5)
C4E 0.050(6) 0.061(6) 0.057(6) -0.007(5) 0.012(5) 0.015(5)
C5E 0.047(6) 0.063(6) 0.055(6) -0.004(5) 0.013(5) 0.012(5)
C6E 0.042(6) 0.061(6) 0.049(6) 0.000(5) 0.013(5) 0.008(5)
C1F 0.040(5) 0.041(6) 0.033(6) 0.001(5) 0.008(5) -0.015(5)
C2F 0.049(6) 0.050(6) 0.039(6) -0.002(5) 0.012(5) -0.015(5)
C3F 0.062(6) 0.060(6) 0.045(6) 0.001(5) 0.016(5) -0.018(5)
C4F 0.064(6) 0.053(6) 0.042(6) 0.004(5) 0.013(5) -0.017(5)
C5F 0.057(6) 0.045(6) 0.042(6) 0.001(5) 0.005(5) -0.015(5)
C6F 0.042(6) 0.041(6) 0.038(6) 0.003(5) 0.005(5) -0.017(5)
C1G 0.039(5) 0.044(6) 0.032(6) 0.001(5) 0.010(5) -0.015(5)
C2G 0.049(6) 0.050(6) 0.042(6) 0.006(5) 0.002(5) -0.014(5)
C3G 0.055(6) 0.054(6) 0.053(6) 0.005(6) -0.002(5) -0.021(5)
C4G 0.065(6) 0.058(6) 0.053(6) 0.001(6) 0.006(5) -0.022(5)
C5G 0.062(6) 0.052(6) 0.050(6) 0.003(5) 0.009(5) -0.014(5)
C6G 0.045(6) 0.044(6) 0.036(6) 0.001(5) 0.011(5) -0.014(5)
C1H 0.026(5) 0.042(6) 0.029(5) -0.002(5) 0.005(5) 0.003(5)
C2H 0.027(5) 0.040(6) 0.033(6) 0.002(5) 0.005(5) 0.004(5)
C3H 0.038(5) 0.045(6) 0.040(6) -0.002(5) 0.003(5) 0.005(5)
C4H 0.038(6) 0.051(6) 0.048(6) 0.000(5) 0.005(5) 0.009(5)
C5H 0.037(5) 0.054(6) 0.045(6) -0.003(5) 0.007(5) 0.007(5)
C6H 0.035(5) 0.051(6) 0.036(6) -0.003(5) 0.005(5) 0.004(5)
C1I 0.040(5) 0.028(5) 0.032(6) -0.007(5) 0.006(5) -0.002(5)
C2I 0.052(6) 0.044(6) 0.042(6) -0.003(5) 0.010(5) -0.012(5)
C3I 0.055(6) 0.044(6) 0.047(6) 0.000(5) 0.010(5) -0.009(5)
C4I 0.050(6) 0.045(6) 0.054(6) 0.002(5) 0.004(5) -0.007(5)
C5I 0.048(6) 0.034(6) 0.053(6) -0.008(5) 0.004(5) -0.001(5)
C6I 0.045(6) 0.033(6) 0.044(6) -0.009(5) 0.007(5) -0.002(5)
C1K 0.043(6) 0.031(6) 0.050(6) -0.005(5) 0.020(5) 0.006(5)
C2K 0.051(6) 0.033(6) 0.058(6) -0.004(5) 0.010(5) -0.006(5)
C3K 0.066(6) 0.045(6) 0.071(7) -0.004(6) 0.011(6) -0.009(5)
C4K 0.068(6) 0.050(6) 0.067(7) -0.004(6) 0.019(6) -0.003(6)
C5K 0.061(6) 0.044(6) 0.062(6) 0.000(5) 0.021(5) 0.004(5)
C6K 0.050(6) 0.038(6) 0.054(6) 0.002(5) 0.019(5) 0.008(5)
C1L 0.038(5) 0.038(6) 0.039(6) -0.008(5) 0.013(5) 0.010(5)
C2L 0.048(6) 0.050(6) 0.047(6) -0.007(5) 0.011(5) 0.014(5)
C3L 0.046(6) 0.050(6) 0.048(6) -0.006(5) 0.010(5) 0.009(5)
C4L 0.044(6) 0.049(6) 0.048(6) -0.003(5) 0.014(5) 0.007(5)
C5L 0.040(6) 0.048(6) 0.039(6) 0.003(5) 0.012(5) 0.008(5)
C6L 0.040(5) 0.044(6) 0.039(6) 0.000(5) 0.012(5) 0.008(5)
C1XX 0.028(6) 0.027(6) 0.024(6) 0.003(5) 0.005(5) 0.005(5)
C2XX 0.032(6) 0.030(6) 0.024(6) 0.004(5) 0.005(5) 0.014(5)
C1YY 0.037(6) 0.030(6) 0.022(6) -0.001(5) 0.005(5) -0.006(5)
C2YY 0.038(6) 0.031(6) 0.023(6) 0.000(5) 0.012(5) -0.002(5)
C1ZZ 0.026(6) 0.041(7) 0.031(7) 0.003(6) 0.008(6) -0.002(6)
C2ZZ 0.026(6) 0.047(8) 0.021(7) 0.004(6) 0.009(6) -0.003(6)
P1A 0.029(2) 0.025(2) 0.017(2) 0.0026(16) 0.0049(16) 0.0022(16)
P1B 0.037(2) 0.024(2) 0.013(2) -0.0028(16) 0.0029(16) -0.0030(17)
P2 0.0205(19) 0.039(2) 0.019(2) 0.0045(17) 0.0040(16) -0.0032(17)
P3 0.0206(19) 0.044(3) 0.020(2) -0.0039(18) 0.0056(16) -0.0064(17)
P4 0.030(2) 0.0169(19) 0.017(2) 0.0002(15) 0.0027(16) 0.0028(15)
P5 0.0274(19) 0.0197(19) 0.019(2) 0.0031(15) 0.0057(16) 0.0045(15)
Sb1A 0.0264(8) 0.0261(8) 0.0379(10) 0.000 0.0087(7) 0.000
F1A 0.037(8) 0.072(10) 0.059(10) 0.002(8) 0.021(7) -0.003(8)
F2A 0.082(10) 0.067(10) 0.078(10) 0.025(8) 0.029(8) -0.001(8)
F3A 0.060(9) 0.076(10) 0.054(9) -0.025(8) 0.018(7) -0.010(8)
F1D 0.047(9) 0.064(10) 0.055(10) 0.000(8) 0.014(7) -0.019(8)
F2D 0.051(8) 0.067(9) 0.058(9) 0.022(8) 0.020(7) 0.011(7)
F3D 0.087(10) 0.067(10) 0.071(10) -0.013(8) 0.032(8) 0.003(8)
Sb1B 0.083(2) 0.0475(17) 0.0369(16) 0.0012(12) 0.0044(14) 0.0257(14)
F1B 0.080(10) 0.079(11) 0.075(11) 0.005(8) 0.019(8) 0.014(8)
F2B 0.058(8) 0.039(8) 0.052(9) 0.011(7) 0.004(7) 0.009(7)
F3B 0.088(10) 0.077(10) 0.063(10) 0.004(8) 0.021(8) 0.006(8)
F4B 0.083(10) 0.081(11) 0.078(11) -0.010(8) 0.020(8) 0.011(8)
F5B 0.077(10) 0.070(10) 0.066(10) 0.003(8) 0.019(8) 0.004(8)
F6B 0.081(10) 0.071(10) 0.071(10) -0.004(8) 0.015(8) 0.005(8)
Sb1C 0.106(3) 0.0426(19) 0.043(2) -0.0069(14) -0.0164(18) 0.0209(17)
F1C 0.080(11) 0.068(11) 0.065(11) -0.007(8) 0.015(8) -0.003(8)
F2C 0.123(15) 0.105(14) 0.110(15) 0.000(9) 0.010(9) -0.003(9)
F3C 0.080(11) 0.080(12) 0.087(12) -0.024(9) 0.025(9) 0.007(8)
F4C 0.081(11) 0.074(11) 0.071(11) 0.000(8) 0.021(8) -0.001(8)
F5C 0.137(16) 0.129(17) 0.129(17) -0.005(9) 0.025(10) 0.002(9)
F6C 0.128(16) 0.134(17) 0.132(17) -0.017(9) 0.018(10) -0.004(9)
O1Q 0.134(16) 0.121(16) 0.125(16) -0.007(9) 0.025(10) -0.009(9)
C1Q 0.052(10) 0.046(10) 0.060(11) -0.009(8) 0.014(8) -0.004(8)
C2Q 0.063(11) 0.053(11) 0.062(11) -0.006(8) 0.016(8) -0.005(8)
O1S 0.064(13) 0.068(14) 0.062(14) -0.002(9) 0.008(9) -0.001(9)
C1S 0.077(16) 0.075(16) 0.075(16) -0.006(9) 0.012(9) -0.002(9)
C2S 0.071(16) 0.073(16) 0.070(16) -0.001(9) 0.015(9) 0.008(9)
O1R 0.054(13) 0.066(14) 0.061(14) -0.004(9) 0.020(9) 0.017(9)
C1R 0.052(14) 0.058(14) 0.054(14) 0.001(9) 0.019(9) 0.002(9)
C2R 0.058(15) 0.066(15) 0.065(15) 0.000(9) 0.014(9) 0.004(9)
O1T 0.20(2) 0.20(2) 0.20(2) -0.002(10) 0.045(11) 0.001(10)
C1T 0.110(16) 0.108(16) 0.108(17) -0.001(9) 0.020(9) -0.013(9)
C2T 0.134(17) 0.129(17) 0.128(17) -0.002(9) 0.023(9) -0.004(9)
O1P 0.12(2) 0.13(2) 0.13(2) 0.007(10) 0.026(10) -0.006(10)
C1P 0.060(12) 0.053(12) 0.055(13) 0.005(8) 0.011(9) 0.000(9)
C2P 0.064(13) 0.060(13) 0.060(13) -0.003(9) 0.012(9) -0.004(9)

loop_
_atom_type_symbol
_atom_type_description
_atom_type_scat_dispersion_real
_atom_type_scat_dispersion_imag
_atom_type_scat_source
C C 0.0033 0.0016 'International Tables Vol C Tables 4.2.6.8 and 6.1.1.4'
H H 0.0000 0.0000 'International Tables Vol C Tables 4.2.6.8 and 6.1.1.4'
F F 0.0171 0.0103 'International Tables Vol C Tables 4.2.6.8 and 6.1.1.4'
P P 0.1023 0.0942 'International Tables Vol C Tables 4.2.6.8 and 6.1.1.4'
Sb Sb -0.5866 1.5461 'International Tables Vol C Tables 4.2.6.8 and 6.1.1.4'
Au Au -2.0133 8.8022 'International Tables Vol C Tables 4.2.6.8 and 6.1.1.4'
O O 0.0106 0.0060 'International Tables Vol C Tables 4.2.6.8 and 6.1.1.4'

loop_
_geom_angle_atom_site_label_1
_geom_angle_atom_site_label_2
_geom_angle_atom_site_label_3
_geom_angle
_geom_angle_site_symmetry_1
_geom_angle_site_symmetry_3
C2J C1J C6J 120.0 . .
C2J C1J P4 119.1(7) . .
C6J C1J P4 120.9(7) . .
C1J C2J C3J 120.0 . .
C1J C2J H2J 120.0 . .
C3J C2J H2J 120.0 . .
C2J C3J C4J 120.0 . .
C2J C3J H3J 120.0 . .
C4J C3J H3J 120.0 . .
C5J C4J C3J 120.0 . .
C5J C4J H4J 120.0 . .
C3J C4J H4J 120.0 . .
C4J C5J C6J 120.0 . .
C4J C5J H5J 120.0 . .
C6J C5J H5J 120.0 . .
C5J C6J C1J 120.0 . .
C5J C6J H6J 120.0 . .
C1J C6J H6J 120.0 . .
P1B Au1 P1A 128.31(14) . .
P1B Au1 Au3 107.55(10) . .
P1A Au1 Au3 117.90(10) . .
P1B Au1 Au2 120.55(10) . .
P1A Au1 Au2 105.16(10) . .
Au3 Au1 Au2 55.99(2) . .
P2 Au2 Au3 169.61(10) . .
P2 Au2 Au6 107.37(10) . .
Au3 Au2 Au6 62.253(17) . .
P2 Au2 Au1 129.25(10) . .
Au3 Au2 Au1 61.10(2) . .
Au6 Au2 Au1 123.34(2) . .
P2 Au2 Au4 111.31(11) . .
Au3 Au2 Au4 63.021(19) . .
Au6 Au2 Au4 54.96(2) . .
Au1 Au2 Au4 97.18(2) . .
P2 Au2 Au5 112.45(11) . .
Au3 Au2 Au5 62.95(2) . .
Au6 Au2 Au5 54.77(2) . .
Au1 Au2 Au5 98.97(2) . .
Au4 Au2 Au5 104.41(2) . .
P3 Au3 Au2 171.40(11) . .
P3 Au3 Au1 125.16(11) . .
Au2 Au3 Au1 62.91(2) . .
P3 Au3 Au6 109.67(11) . .
Au2 Au3 Au6 62.247(18) . .
Au1 Au3 Au6 125.15(2) . .
P3 Au3 Au4 114.85(12) . .
Au2 Au3 Au4 63.84(2) . .
Au1 Au3 Au4 98.73(2) . .
Au6 Au3 Au4 55.19(2) . .
P3 Au3 Au5 109.25(11) . .
Au2 Au3 Au5 64.21(2) . .
Au1 Au3 Au5 100.85(2) . .
Au6 Au3 Au5 55.13(2) . .
Au4 Au3 Au5 105.77(2) . .
P4 Au4 Au6 168.69(10) . .
P4 Au4 Au4 127.67(10) . 2_755
Au6 Au4 Au4 59.010(15) . 2_755
P4 Au4 Au3 121.71(10) . .
Au6 Au4 Au3 60.408(18) . .
Au4 Au4 Au3 101.03(2) 2_755 .
P4 Au4 Au2 111.24(10) . .
Au6 Au4 Au2 60.12(2) . .
Au4 Au4 Au2 118.566(17) 2_755 .
Au3 Au4 Au2 53.143(19) . .
P5 Au5 Au6 165.99(10) . .
P5 Au5 Au5 130.52(10) . 2_755
Au6 Au5 Au5 59.169(15) . 2_755
P5 Au5 Au3 108.30(10) . .
Au6 Au5 Au3 60.25(2) . .
Au5 Au5 Au3 119.184(16) 2_755 .
P5 Au5 Au2 121.38(10) . .
Au6 Au5 Au2 59.807(18) . .
Au5 Au5 Au2 98.94(2) 2_755 .
Au3 Au5 Au2 52.838(19) . .
Au4 Au6 Au4 61.98(3) . 2_755
Au4 Au6 Au5 122.57(2) . .
Au4 Au6 Au5 159.051(17) 2_755 .
Au4 Au6 Au5 159.055(17) . 2_755
Au4 Au6 Au5 122.56(2) 2_755 2_755
Au5 Au6 Au5 61.66(3) . 2_755
Au4 Au6 Au2 64.924(19) . .
Au4 Au6 Au2 126.25(3) 2_755 .
Au5 Au6 Au2 65.427(19) . .
Au5 Au6 Au2 104.37(3) 2_755 .
Au4 Au6 Au2 126.24(3) . 2_755
Au4 Au6 Au2 64.921(19) 2_755 2_755
Au5 Au6 Au2 104.37(3) . 2_755
Au5 Au6 Au2 65.424(19) 2_755 2_755
Au2 Au6 Au2 168.80(4) . 2_755
Au4 Au6 Au3 105.84(3) . 2_755
Au4 Au6 Au3 64.402(19) 2_755 2_755
Au5 Au6 Au3 126.01(3) . 2_755
Au5 Au6 Au3 64.620(18) 2_755 2_755
Au2 Au6 Au3 125.769(17) . 2_755
Au2 Au6 Au3 55.500(17) 2_755 2_755
Au4 Au6 Au3 64.404(19) . .
Au4 Au6 Au3 105.84(3) 2_755 .
Au5 Au6 Au3 64.621(18) . .
Au5 Au6 Au3 126.01(3) 2_755 .
Au2 Au6 Au3 55.500(17) . .
Au2 Au6 Au3 125.769(17) 2_755 .
Au3 Au6 Au3 169.35(4) 2_755 .
C6A C1A C2A 119.3(15) . .
C6A C1A P1A 120.2(13) . .
C2A C1A P1A 120.3(12) . .
C3A C2A C1A 120.8(16) . .
C3A C2A H2A 119.6 . .
C1A C2A H2A 119.6 . .
C2A C3A C4A 122.4(17) . .
C2A C3A H3A 118.8 . .
C4A C3A H3A 118.8 . .
C3A C4A C5A 118.4(16) . .
C3A C4A H4A 120.8 . .
C5A C4A H4A 120.8 . .
C4A C5A C6A 120.8(16) . .
C4A C5A H5A 119.6 . .
C6A C5A H5A 119.6 . .
C1A C6A C5A 118.3(16) . .
C1A C6A H6A 120.9 . .
C5A C6A H6A 120.9 . .
C2B C1B C6B 119.8(15) . .
C2B C1B P1A 124.0(12) . .
C6B C1B P1A 115.9(12) . .
C1B C2B C3B 119.2(16) . .
C1B C2B H2B 120.4 . .
C3B C2B H2B 120.4 . .
C2B C3B C4B 121.2(18) . .
C2B C3B H3B 119.4 . .
C4B C3B H3B 119.4 . .
C5B C4B C3B 119.4(17) . .
C5B C4B H4B 120.3 . .
C3B C4B H4B 120.3 . .
C4B C5B C6B 120.2(17) . .
C4B C5B H5B 119.9 . .
C6B C5B H5B 119.9 . .
C5B C6B C1B 120.0(17) . .
C5B C6B H6B 120.0 . .
C1B C6B H6B 120.0 . .
C6C C1C C2C 115.2(16) . .
C6C C1C P1B 126.3(15) . .
C2C C1C P1B 118.3(14) . .
C3C C2C C1C 121.7(19) . .
C3C C2C H2C 119.1 . .
C1C C2C H2C 119.1 . .
C2C C3C C4C 120(2) . .
C2C C3C H3C 120.2 . .
C4C C3C H3C 120.2 . .
C5C C4C C3C 119.7(19) . .
C5C C4C H4C 120.1 . .
C3C C4C H4C 120.1 . .
C4C C5C C6C 121(2) . .
C4C C5C H5C 119.6 . .
C6C C5C H5C 119.6 . .
C1C C6C C5C 122.9(18) . .
C1C C6C H6C 118.5 . .
C5C C6C H6C 118.5 . .
C6D C1D C2D 120.8(16) . .
C6D C1D P1B 119.2(13) . .
C2D C1D P1B 119.7(13) . .
C3D C2D C1D 116.4(17) . .
C3D C2D H2D 121.8 . .
C1D C2D H2D 121.8 . .
C4D C3D C2D 124.6(18) . .
C4D C3D H3D 117.7 . .
C2D C3D H3D 117.7 . .
C3D C4D C5D 119.0(17) . .
C3D C4D H4D 120.5 . .
C5D C4D H4D 120.5 . .
C4D C5D C6D 118.5(16) . .
C4D C5D H5D 120.8 . .
C6D C5D H5D 120.8 . .
C1D C6D C5D 120.5(16) . .
C1D C6D H6D 119.8 . .
C5D C6D H6D 119.8 . .
C6E C1E C2E 120.8(17) . .
C6E C1E P2 122.2(15) . .
C2E C1E P2 116.9(12) . .
C3E C2E C1E 118.9(17) . .
C3E C2E H2E 120.5 . .
C1E C2E H2E 120.5 . .
C2E C3E C4E 119(2) . .
C2E C3E H3E 120.4 . .
C4E C3E H3E 120.4 . .
C5E C4E C3E 124(2) . .
C5E C4E H4E 118.1 . .
C3E C4E H4E 118.1 . .
C4E C5E C6E 119(2) . .
C4E C5E H5E 120.6 . .
C6E C5E H5E 120.6 . .
C1E C6E C5E 117.8(19) . .
C1E C6E H6E 121.1 . .
C5E C6E H6E 121.1 . .
C2F C1F C6F 119.3(17) . .
C2F C1F P2 122.2(15) . .
C6F C1F P2 118.5(13) . .
C1F C2F C3F 120(2) . .
C1F C2F H2F 120.1 . .
C3F C2F H2F 120.1 . .
C4F C3F C2F 121(2) . .
C4F C3F H3F 119.5 . .
C2F C3F H3F 119.5 . .
C3F C4F C5F 121(2) . .
C3F C4F H4F 119.5 . .
C5F C4F H4F 119.5 . .
C4F C5F C6F 119(2) . .
C4F C5F H5F 120.6 . .
C6F C5F H5F 120.6 . .
C1F C6F C5F 119.9(18) . .
C1F C6F H6F 120.1 . .
C5F C6F H6F 120.1 . .
C6G C1G C2G 118.2(17) . .
C6G C1G P3 119.8(13) . .
C2G C1G P3 121.9(15) . .
C3G C2G C1G 121(2) . .
C3G C2G H2G 119.6 . .
C1G C2G H2G 119.6 . .
C4G C3G C2G 121(2) . .
C4G C3G H3G 119.6 . .
C2G C3G H3G 119.6 . .
C3G C4G C5G 123(2) . .
C3G C4G H4G 118.6 . .
C5G C4G H4G 118.6 . .
C6G C5G C4G 116(2) . .
C6G C5G H5G 121.9 . .
C4G C5G H5G 121.9 . .
C1G C6G C5G 121.2(18) . .
C1G C6G H6G 119.4 . .
C5G C6G H6G 119.4 . .
C2H C1H C6H 120.1(16) . .
C2H C1H P3 117.5(12) . .
C6H C1H P3 122.2(14) . .
C1H C2H C3H 122.5(17) . .
C1H C2H H2H 118.8 . .
C3H C2H H2H 118.8 . .
C2H C3H C4H 117.1(18) . .
C2H C3H H3H 121.4 . .
C4H C3H H3H 121.4 . .
C5H C4H C3H 121.5(18) . .
C5H C4H H4H 119.3 . .
C3H C4H H4H 119.3 . .
C4H C5H C6H 118.8(18) . .
C4H C5H H5H 120.6 . .
C6H C5H H5H 120.6 . .
C5H C6H C1H 119.9(18) . .
C5H C6H H6H 120.0 . .
C1H C6H H6H 120.0 . .
C6I C1I C2I 116.5(16) . .
C6I C1I P4 124.1(14) . .
C2I C1I P4 119.2(13) . .
C3I C2I C1I 121.6(18) . .
C3I C2I H2I 119.2 . .
C1I C2I H2I 119.2 . .
C4I C3I C2I 120(2) . .
C4I C3I H3I 120.2 . .
C2I C3I H3I 120.2 . .
C3I C4I C5I 123(2) . .
C3I C4I H4I 118.7 . .
C5I C4I H4I 118.7 . .
C4I C5I C6I 121.1(18) . .
C4I C5I H5I 119.5 . .
C6I C5I H5I 119.5 . .
C1I C6I C5I 118.2(18) . .
C1I C6I H6I 120.9 . .
C5I C6I H6I 120.9 . .
C6K C1K C2K 123.0(18) . .
C6K C1K P5 120.5(15) . .
C2K C1K P5 116.2(14) . .
C1K C2K C3K 117.3(19) . .
C1K C2K H2K 121.3 . .
C3K C2K H2K 121.3 . .
C4K C3K C2K 119(2) . .
C4K C3K H3K 120.7 . .
C2K C3K H3K 120.7 . .
C5K C4K C3K 122(2) . .
C5K C4K H4K 119.2 . .
C3K C4K H4K 119.2 . .
C4K C5K C6K 122(2) . .
C4K C5K H5K 118.9 . .
C6K C5K H5K 118.9 . .
C1K C6K C5K 117(2) . .
C1K C6K H6K 121.7 . .
C5K C6K H6K 121.7 . .
C6L C1L C2L 116.9(17) . .
C6L C1L P5 120.2(14) . .
C2L C1L P5 122.9(15) . .
C1L C2L C3L 123.0(19) . .
C1L C2L H2L 118.5 . .
C3L C2L H2L 118.5 . .
C4L C3L C2L 116.6(18) . .
C4L C3L H3L 121.7 . .
C2L C3L H3L 121.7 . .
C5L C4L C3L 121.3(18) . .
C5L C4L H4L 119.4 . .
C3L C4L H4L 119.4 . .
C4L C5L C6L 116.8(18) . .
C4L C5L H5L 121.6 . .
C6L C5L H5L 121.6 . .
C1L C6L C5L 124.9(18) . .
C1L C6L H6L 117.6 . .
C5L C6L H6L 117.6 . .
C2XX C1XX P1A 111.7(11) . .
C2XX C1XX H1X1 109.3 . .
P1A C1XX H1X1 109.3 . .
C2XX C1XX H1X2 109.3 . .
P1A C1XX H1X2 109.3 . .
H1X1 C1XX H1X2 107.9 . .
C1XX C2XX P5 112.5(11) . .
C1XX C2XX H2X1 109.1 . .
P5 C2XX H2X1 109.1 . .
C1XX C2XX H2X2 109.1 . .
P5 C2XX H2X2 109.1 . .
H2X1 C2XX H2X2 107.8 . .
C2YY C1YY P1B 110.2(11) . .
C2YY C1YY H1Y1 109.6 . .
P1B C1YY H1Y1 109.6 . .
C2YY C1YY H1Y2 109.6 . .
P1B C1YY H1Y2 109.6 . .
H1Y1 C1YY H1Y2 108.1 . .
C1YY C2YY P4 111.8(11) . .
C1YY C2YY H2Y1 109.3 . .
P4 C2YY H2Y1 109.3 . .
C1YY C2YY H2Y2 109.3 . .
P4 C2YY H2Y2 109.3 . .
H2Y1 C2YY H2Y2 107.9 . .
C2ZZ C1ZZ P2 114.7(12) 2_755 .
C2ZZ C1ZZ H1Z1 108.6 2_755 .
P2 C1ZZ H1Z1 108.6 . .
C2ZZ C1ZZ H1Z2 108.6 2_755 .
P2 C1ZZ H1Z2 108.6 . .
H1Z1 C1ZZ H1Z2 107.6 . .
C1ZZ C2ZZ P3 115.9(11) 2_755 .
C1ZZ C2ZZ H2Z1 108.3 2_755 .
P3 C2ZZ H2Z1 108.3 . .
C1ZZ C2ZZ H2Z2 108.3 2_755 .
P3 C2ZZ H2Z2 108.3 . .
H2Z1 C2ZZ H2Z2 107.4 . .
C1XX P1A C1A 103.9(7) . .
C1XX P1A C1B 103.8(7) . .
C1A P1A C1B 107.3(7) . .
C1XX P1A Au1 116.8(5) . .
C1A P1A Au1 115.4(5) . .
C1B P1A Au1 108.6(5) . .
C1C P1B C1D 106.5(8) . .
C1C P1B C1YY 104.6(8) . .
C1D P1B C1YY 102.7(8) . .
C1C P1B Au1 110.8(6) . .
C1D P1B Au1 114.5(6) . .
C1YY P1B Au1 116.8(5) . .
C1ZZ P2 C1F 102.7(8) . .
C1ZZ P2 C1E 108.2(8) . .
C1F P2 C1E 104.4(8) . .
C1ZZ P2 Au2 113.7(5) . .
C1F P2 Au2 113.2(6) . .
C1E P2 Au2 113.8(6) . .
C1G P3 C1H 104.0(8) . .
C1G P3 C2ZZ 102.0(8) . .
C1H P3 C2ZZ 109.3(8) . .
C1G P3 Au3 113.8(6) . .
C1H P3 Au3 113.7(6) . .
C2ZZ P3 Au3 113.1(5) . .
C1I P4 C1J 105.7(7) . .
C1I P4 C2YY 103.7(8) . .
C1J P4 C2YY 104.1(7) . .
C1I P4 Au4 114.3(6) . .
C1J P4 Au4 113.2(4) . .
C2YY P4 Au4 114.6(5) . .
C2XX P5 C1L 106.4(8) . .
C2XX P5 C1K 105.0(8) . .
C1L P5 C1K 105.7(8) . .
C2XX P5 Au5 113.0(5) . .
C1L P5 Au5 112.3(6) . .
C1K P5 Au5 113.8(6) . .
F3A Sb1A F3A 123.7(18) . 2_755
F3A Sb1A F2A 142.8(13) . 2_755
F3A Sb1A F2A 89.9(13) 2_755 2_755
F3A Sb1A F2A 89.9(13) . .
F3A Sb1A F2A 142.8(13) 2_755 .
F2A Sb1A F2A 65.1(19) 2_755 .
F3A Sb1A F1A 102.7(11) . 2_755
F3A Sb1A F1A 89.1(11) 2_755 2_755
F2A Sb1A F1A 92.2(12) 2_755 2_755
F2A Sb1A F1A 66.1(12) . 2_755
F3A Sb1A F1A 89.1(11) . .
F3A Sb1A F1A 102.7(11) 2_755 .
F2A Sb1A F1A 66.1(12) 2_755 .
F2A Sb1A F1A 92.2(12) . .
F1A Sb1A F1A 154.8(17) 2_755 .
F3A Sb1A F1D 74.0(11) . .
F3A Sb1A F1D 91.1(11) 2_755 .
F2A Sb1A F1D 91.7(12) 2_755 .
F2A Sb1A F1D 115.5(12) . .
F1A Sb1A F1D 176.1(14) 2_755 .
F1A Sb1A F1D 28.5(9) . .
F3A Sb1A F1D 91.1(11) . 2_755
F3A Sb1A F1D 74.0(11) 2_755 2_755
F2A Sb1A F1D 115.5(12) 2_755 2_755
F2A Sb1A F1D 91.7(12) . 2_755
F1A Sb1A F1D 28.5(9) 2_755 2_755
F1A Sb1A F1D 176.1(14) . 2_755
F1D Sb1A F1D 148.3(17) . 2_755
F3A Sb1A F2D 54.7(12) . .
F3A Sb1A F2D 175.0(10) 2_755 .
F2A Sb1A F2D 93.1(14) 2_755 .
F2A Sb1A F2D 36.8(10) . .
F1A Sb1A F2D 86.8(10) 2_755 .
F1A Sb1A F2D 82.1(10) . .
F1D Sb1A F2D 92.8(11) . .
F1D Sb1A F2D 101.1(10) 2_755 .
F3A Sb1A F2D 175.0(10) . 2_755
F3A Sb1A F2D 54.7(12) 2_755 2_755
F2A Sb1A F2D 36.8(10) 2_755 2_755
F2A Sb1A F2D 93.1(14) . 2_755
F1A Sb1A F2D 82.1(10) 2_755 2_755
F1A Sb1A F2D 86.8(10) . 2_755
F1D Sb1A F2D 101.1(10) . 2_755
F1D Sb1A F2D 92.8(11) 2_755 2_755
F2D Sb1A F2D 127.4(17) . 2_755
F3A Sb1A F3D 38.6(11) . .
F3A Sb1A F3D 89.6(14) 2_755 .
F2A Sb1A F3D 177.7(12) 2_755 .
F2A Sb1A F3D 114.2(13) . .
F1A Sb1A F3D 85.5(12) 2_755 .
F1A Sb1A F3D 116.2(12) . .
F1D Sb1A F3D 90.6(12) . .
F1D Sb1A F3D 62.2(12) 2_755 .
F2D Sb1A F3D 87.2(12) . .
F2D Sb1A F3D 142.1(13) 2_755 .
F3A Sb1A F3D 89.6(14) . 2_755
F3A Sb1A F3D 38.6(11) 2_755 2_755
F2A Sb1A F3D 114.2(13) 2_755 2_755
F2A Sb1A F3D 177.7(12) . 2_755
F1A Sb1A F3D 116.2(12) 2_755 2_755
F1A Sb1A F3D 85.6(12) . 2_755
F1D Sb1A F3D 62.2(12) . 2_755
F1D Sb1A F3D 90.6(12) 2_755 2_755
F2D Sb1A F3D 142.1(13) . 2_755
F2D Sb1A F3D 87.2(12) 2_755 2_755
F3D Sb1A F3D 66.6(17) . 2_755
F6B Sb1B F5B 88.5(11) . .
F6B Sb1B F4B 179.1(12) . .
F5B Sb1B F4B 92.4(11) . .
F6B Sb1B F3B 88.4(11) . .
F5B Sb1B F3B 175.4(11) . .
F4B Sb1B F3B 90.8(11) . .
F6B Sb1B F1B 85.3(11) . .
F5B Sb1B F1B 90.8(11) . .
F4B Sb1B F1B 95.2(12) . .
F3B Sb1B F1B 92.2(11) . .
F6B Sb1B F2B 90.3(10) . .
F5B Sb1B F2B 87.0(10) . .
F4B Sb1B F2B 89.3(11) . .
F3B Sb1B F2B 89.7(10) . .
F1B Sb1B F2B 175.1(10) . .
F6C Sb1C F2C 90.4(18) . .
F6C Sb1C F1C 90.8(16) . .
F2C Sb1C F1C 178.6(16) . .
F6C Sb1C F5C 102(2) . .
F2C Sb1C F5C 90.0(18) . .
F1C Sb1C F5C 89.1(16) . .
F6C Sb1C F4C 171.0(17) . .
F2C Sb1C F4C 88.5(15) . .
F1C Sb1C F4C 90.4(13) . .
F5C Sb1C F4C 87.1(16) . .
F6C Sb1C F3C 80.6(17) . .
F2C Sb1C F3C 91.4(16) . .
F1C Sb1C F3C 89.5(13) . .
F5C Sb1C F3C 177.2(17) . .
F4C Sb1C F3C 90.5(13) . .
O1Q C1Q C2Q 116.2(19) . .
O1Q C1Q H1Q1 108.2 . .
C2Q C1Q H1Q1 108.2 . .
O1Q C1Q H1Q2 108.2 . .
C2Q C1Q H1Q2 108.2 . .
H1Q1 C1Q H1Q2 107.4 . .
C1S O1S H1S 109.5 . .
O1S C1S C2S 114.3(11) . .
O1S C1S H1S1 108.7 . .
C2S C1S H1S1 108.7 . .
O1S C1S H1S2 108.7 . .
C2S C1S H1S2 108.7 . .
H1S1 C1S H1S2 107.6 . .
C1S C2S H2S1 109.5 . .
C1S C2S H2S2 109.5 . .
H2S1 C2S H2S2 109.5 . .
C1S C2S H2S3 109.5 . .
H2S1 C2S H2S3 109.5 . .
H2S2 C2S H2S3 109.5 . .
O1R C1R C2R 115(2) . .
O1R C1R H1R1 108.5 . .
C2R C1R H1R1 108.5 . .
O1R C1R H1R2 108.5 . .
C2R C1R H1R2 108.5 . .
H1R1 C1R H1R2 107.5 . .
C1T O1T H1T 109.5 . .
O1T C1T C2T 115.1(11) . .
O1T C1T H1T1 108.5 . .
C2T C1T H1T1 108.5 . .
O1T C1T H1T2 108.5 . .
C2T C1T H1T2 108.5 . .
H1T1 C1T H1T2 107.5 . .
C1T C2T H2T1 109.5 . .
C1T C2T H2T2 109.5 . .
H2T1 C2T H2T2 109.5 . .
C1T C2T H2T3 109.5 . .
H2T1 C2T H2T3 109.5 . .
H2T2 C2T H2T3 109.5 . .
O1P C1P C2P 114(2) . .
O1P C1P H1P1 108.7 . .
C2P C1P H1P1 108.7 . .
O1P C1P H1P2 108.7 . .
C2P C1P H1P2 108.7 . .
H1P1 C1P H1P2 107.6 . .

loop_
_geom_bond_atom_site_label_1
_geom_bond_atom_site_label_2
_geom_bond_distance
_geom_bond_site_symmetry_2
C1J C2J 1.3900 .
C1J C6J 1.3900 .
C1J P4 1.826(9) .
C2J C3J 1.3900 .
C2J H2J 0.9500 .
C3J C4J 1.3900 .
C3J H3J 0.9500 .
C4J C5J 1.3900 .
C4J H4J 0.9500 .
C5J C6J 1.3900 .
C5J H5J 0.9500 .
C6J H6J 0.9500 .
Au1 P1B 2.333(4) .
Au1 P1A 2.335(4) .
Au1 Au3 2.7769(9) .
Au1 Au2 2.8240(8) .
Au2 P2 2.327(4) .
Au2 Au3 2.6294(8) .
Au2 Au6 2.8235(6) .
Au2 Au4 2.9495(8) .
Au2 Au5 2.9708(8) .
Au3 P3 2.311(4) .
Au3 Au6 2.8237(6) .
Au3 Au4 2.9285(8) .
Au3 Au5 2.9384(8) .
Au4 P4 2.300(4) .
Au4 Au6 2.6661(9) .
Au4 Au4 2.7456(12) 2_755
Au5 P5 2.311(4) .
Au5 Au6 2.6683(9) .
Au5 Au5 2.7350(12) 2_755
Au6 Au4 2.6662(9) 2_755
Au6 Au5 2.6683(9) 2_755
Au6 Au2 2.8236(6) 2_755
Au6 Au3 2.8236(6) 2_755
C1A C6A 1.39(2) .
C1A C2A 1.40(2) .
C1A P1A 1.814(16) .
C2A C3A 1.34(2) .
C2A H2A 0.9500 .
C3A C4A 1.38(2) .
C3A H3A 0.9500 .
C4A C5A 1.38(2) .
C4A H4A 0.9500 .
C5A C6A 1.43(2) .
C5A H5A 0.9500 .
C6A H6A 0.9500 .
C1B C2B 1.37(2) .
C1B C6B 1.41(2) .
C1B P1A 1.821(16) .
C2B C3B 1.39(2) .
C2B H2B 0.9500 .
C3B C4B 1.39(2) .
C3B H3B 0.9500 .
C4B C5B 1.37(2) .
C4B H4B 0.9500 .
C5B C6B 1.38(2) .
C5B H5B 0.9500 .
C6B H6B 0.9500 .
C1C C6C 1.39(2) .
C1C C2C 1.43(3) .
C1C P1B 1.756(17) .
C2C C3C 1.39(3) .
C2C H2C 0.9500 .
C3C C4C 1.41(3) .
C3C H3C 0.9500 .
C4C C5C 1.33(3) .
C4C H4C 0.9500 .
C5C C6C 1.40(2) .
C5C H5C 0.9500 .
C6C H6C 0.9500 .
C1D C6D 1.38(2) .
C1D C2D 1.40(2) .
C1D P1B 1.812(17) .
C2D C3D 1.40(2) .
C2D H2D 0.9500 .
C3D C4D 1.34(2) .
C3D H3D 0.9500 .
C4D C5D 1.41(2) .
C4D H4D 0.9500 .
C5D C6D 1.41(2) .
C5D H5D 0.9500 .
C6D H6D 0.9500 .
C1E C6E 1.38(2) .
C1E C2E 1.42(2) .
C1E P2 1.831(17) .
C2E C3E 1.34(2) .
C2E H2E 0.9500 .
C3E C4E 1.39(3) .
C3E H3E 0.9500 .
C4E C5E 1.30(3) .
C4E H4E 0.9500 .
C5E C6E 1.43(3) .
C5E H5E 0.9500 .
C6E H6E 0.9500 .
C1F C2F 1.38(2) .
C1F C6F 1.40(3) .
C1F P2 1.827(17) .
C2F C3F 1.38(3) .
C2F H2F 0.9500 .
C3F C4F 1.35(3) .
C3F H3F 0.9500 .
C4F C5F 1.36(3) .
C4F H4F 0.9500 .
C5F C6F 1.40(2) .
C5F H5F 0.9500 .
C6F H6F 0.9500 .
C1G C6G 1.39(3) .
C1G C2G 1.42(2) .
C1G P3 1.800(18) .
C2G C3G 1.38(3) .
C2G H2G 0.9500 .
C3G C4G 1.31(3) .
C3G H3G 0.9500 .
C4G C5G 1.45(3) .
C4G H4G 0.9500 .
C5G C6G 1.41(3) .
C5G H5G 0.9500 .
C6G H6G 0.9500 .
C1H C2H 1.34(2) .
C1H C6H 1.39(2) .
C1H P3 1.835(17) .
C2H C3H 1.35(2) .
C2H H2H 0.9500 .
C3H C4H 1.41(2) .
C3H H3H 0.9500 .
C4H C5H 1.37(3) .
C4H H4H 0.9500 .
C5H C6H 1.37(2) .
C5H H5H 0.9500 .
C6H H6H 0.9500 .
C1I C6I 1.39(2) .
C1I C2I 1.44(2) .
C1I P4 1.808(17) .
C2I C3I 1.38(2) .
C2I H2I 0.9500 .
C3I C4I 1.29(3) .
C3I H3I 0.9500 .
C4I C5I 1.35(3) .
C4I H4I 0.9500 .
C5I C6I 1.42(3) .
C5I H5I 0.9500 .
C6I H6I 0.9500 .
C1K C6K 1.36(3) .
C1K C2K 1.39(3) .
C1K P5 1.864(18) .
C2K C3K 1.42(3) .
C2K H2K 0.9500 .
C3K C4K 1.38(3) .
C3K H3K 0.9500 .
C4K C5K 1.30(3) .
C4K H4K 0.9500 .
C5K C6K 1.41(3) .
C5K H5K 0.9500 .
C6K H6K 0.9500 .
C1L C6L 1.32(2) .
C1L C2L 1.38(2) .
C1L P5 1.809(17) .
C2L C3L 1.40(3) .
C2L H2L 0.9500 .
C3L C4L 1.40(3) .
C3L H3L 0.9500 .
C4L C5L 1.39(2) .
C4L H4L 0.9500 .
C5L C6L 1.40(2) .
C5L H5L 0.9500 .
C6L H6L 0.9500 .
C1XX C2XX 1.54(2) .
C1XX P1A 1.808(16) .
C1XX H1X1 0.9900 .
C1XX H1X2 0.9900 .
C2XX P5 1.805(16) .
C2XX H2X1 0.9900 .
C2XX H2X2 0.9900 .
C1YY C2YY 1.52(2) .
C1YY P1B 1.825(16) .
C1YY H1Y1 0.9900 .
C1YY H1Y2 0.9900 .
C2YY P4 1.844(16) .
C2YY H2Y1 0.9900 .
C2YY H2Y2 0.9900 .
C1ZZ C2ZZ 1.55(2) 2_755
C1ZZ P2 1.813(17) .
C1ZZ H1Z1 0.9900 .
C1ZZ H1Z2 0.9900 .
C2ZZ C1ZZ 1.55(2) 2_755
C2ZZ P3 1.849(16) .
C2ZZ H2Z1 0.9900 .
C2ZZ H2Z2 0.9900 .
Sb1A F3A 1.819(14) .
Sb1A F3A 1.819(14) 2_755
Sb1A F2A 1.819(14) 2_755
Sb1A F2A 1.819(14) .
Sb1A F1A 1.831(14) 2_755
Sb1A F1A 1.831(14) .
Sb1A F1D 1.859(14) .
Sb1A F1D 1.859(14) 2_755
Sb1A F2D 1.862(15) .
Sb1A F2D 1.862(15) 2_755
Sb1A F3D 1.866(15) .
Sb1A F3D 1.866(15) 2_755
Sb1B F6B 1.828(12) .
Sb1B F5B 1.828(11) .
Sb1B F4B 1.829(12) .
Sb1B F3B 1.830(12) .
Sb1B F1B 1.831(12) .
Sb1B F2B 1.836(11) .
Sb1C F6C 1.800(15) .
Sb1C F2C 1.803(15) .
Sb1C F1C 1.803(15) .
Sb1C F5C 1.804(15) .
Sb1C F4C 1.804(15) .
Sb1C F3C 1.804(15) .
O1Q C1Q 1.404(18) .
O1Q H1Q 0.8400 .
C1Q C2Q 1.538(18) .
C1Q H1Q1 0.9900 .
C1Q H1Q2 0.9900 .
C2Q H2Q1 0.9800 .
C2Q H2Q2 0.9800 .
C2Q H2Q3 0.9800 .
O1S C1S 1.424(10) .
O1S H1S 0.8400 .
C1S C2S 1.535(10) .
C1S H1S1 0.9900 .
C1S H1S2 0.9900 .
C2S H2S1 0.9800 .
C2S H2S2 0.9800 .
C2S H2S3 0.9800 .
O1R C1R 1.428(19) .
O1R H1R 0.8400 .
C1R C2R 1.516(19) .
C1R H1R1 0.9900 .
C1R H1R2 0.9900 .
C2R H2R1 0.9800 .
C2R H2R2 0.9800 .
C2R H2R3 0.9800 .
O1T C1T 1.421(10) .
O1T H1T 0.8400 .
C1T C2T 1.532(10) .
C1T H1T1 0.9900 .
C1T H1T2 0.9900 .
C2T H2T1 0.9800 .
C2T H2T2 0.9800 .
C2T H2T3 0.9800 .
O1P C1P 1.415(19) .
O1P H1P 0.8400 .
C1P C2P 1.537(19) .
C1P H1P1 0.9900 .
C1P H1P2 0.9900 .
C2P H2P1 0.9800 .
C2P H2P2 0.9800 .
C2P H2P3 0.9800 .
